data_7004982
loop_
_publ_author_name
'Hitchcock, Peter B.'
'Lappert, Michael F.'
'Merle, Philippe G.'

_publ_section_title
;
 Synthesis and structures of selected benzamidinates of Li, Na, Al, Zr
 and Sn(II) using the C1-symmetric ligands [N(SiMe3)C(C6H4Me-4 or
 Ph)NPh]-.
;
_journal_issue 5
_journal_name_full 'Dalton transactions (Cambridge, England : 2003)'
_journal_page_first 585
_journal_page_last 594
_journal_paper_doi 10.1039/b614351b
_journal_year 2007
_chemical_formula_moiety 'C34 H42 N4 Si2 Sn'
_chemical_formula_sum 'C34 H42 N4 Si2 Sn'
_chemical_formula_weight 681.59
_chemical_name_common '[Sn{Me3SiNC(C6H4-Me)NPh}2]'
_chemical_name_systematic
;
?
;
_space_group_IT_number 2
_symmetry_cell_setting triclinic
_symmetry_space_group_name_Hall '-P 1'
_symmetry_space_group_name_H-M 'P -1'
_atom_sites_solution_hydrogens geom
_atom_sites_solution_primary direct
_atom_sites_solution_secondary difmap
_audit_conform_dict_location ftp://ftp.iucr.org/cifdics/cif_core.dic
_audit_conform_dict_name cif_core.dic
_audit_conform_dict_version 2.1
_audit_creation_date 2000-05-26T09:34:20-00:00
_audit_creation_method 'WinGX routine CIF_UPDATE'
_cell_angle_alpha 90.22(2)
_cell_angle_beta 111.95(3)
_cell_angle_gamma 91.32(3)
_cell_formula_units_Z 2
_cell_length_a 10.945(4)
_cell_length_b 11.592(3)
_cell_length_c 14.515(5)
_cell_measurement_temperature 173(2)
_cell_volume 1707.5(10)
_computing_cell_refinement 'Enraf-Nonius CAD4'
_computing_data_collection 'Enraf-Nonius CAD4'
_computing_molecular_graphics ORTEP
_computing_publication_material SHELXL-93
_computing_structure_refinement 'SHELXL-97 (Sheldrick, 1997)'
_computing_structure_solution 'SHELXS-97 (Sheldrick, 1990)'
_diffrn_ambient_temperature 173(2)
_diffrn_measured_fraction_theta_full 0.999
_diffrn_measured_fraction_theta_max 0.999
_diffrn_measurement_device_type CAD4
_diffrn_measurement_method \w--2\q
_diffrn_radiation_monochromator graphite
_diffrn_radiation_type MoK\a
_diffrn_radiation_wavelength 0.71073
_diffrn_reflns_av_R_equivalents 0
_diffrn_reflns_av_unetI/netI 0.0385
_diffrn_reflns_limit_h_max 12
_diffrn_reflns_limit_h_min 0
_diffrn_reflns_limit_k_max 13
_diffrn_reflns_limit_k_min -13
_diffrn_reflns_limit_l_max 15
_diffrn_reflns_limit_l_min -17
_diffrn_reflns_number 5982
_diffrn_reflns_theta_full 24.98
_diffrn_reflns_theta_max 24.98
_diffrn_reflns_theta_min 2.01
_exptl_absorpt_coefficient_mu 0.846
_exptl_absorpt_correction_T_max 1.00
_exptl_absorpt_correction_T_min 0.90
_exptl_absorpt_process_details Psi-scans
_exptl_crystal_density_diffrn 1.326
_exptl_crystal_density_method 'not measured'
_exptl_crystal_F_000 704
_exptl_crystal_size_max 0.3
_exptl_crystal_size_mid 0.3
_exptl_crystal_size_min 0.3
_refine_diff_density_max 0.884
_refine_diff_density_min -0.742
_refine_diff_density_rms 0.064
_refine_ls_extinction_method none
_refine_ls_goodness_of_fit_ref 1.015
_refine_ls_hydrogen_treatment constr
_refine_ls_matrix_type full
_refine_ls_number_parameters 370
_refine_ls_number_reflns 5982
_refine_ls_number_restraints 0
_refine_ls_restrained_S_all 1.015
_refine_ls_R_factor_all 0.0309
_refine_ls_R_factor_gt 0.0273
_refine_ls_shift/su_max 0.001
_refine_ls_shift/su_mean 0
_refine_ls_structure_factor_coef Fsqd
_refine_ls_weighting_details 'calc w=1/[\s^2^(Fo^2^)+(0.0268P)^2^+1.5912P] where P=(Fo^2^+2Fc^2^)/3'
_refine_ls_weighting_scheme calc
_refine_ls_wR_factor_gt 0.0698
_refine_ls_wR_factor_ref 0.0718
_reflns_number_gt 5517
_reflns_number_total 5982
_reflns_threshold_expression >2sigma(I)
_cod_data_source_file b614351b.txt
_cod_data_source_block (4)-apr399
_cod_original_sg_symbol_H-M P-1
_cod_database_code 7004982

loop_
_symmetry_equiv_pos_as_xyz
'x, y, z'
'-x, -y, -z'

loop_
_atom_site_label
_atom_site_type_symbol
_atom_site_fract_x
_atom_site_fract_y
_atom_site_fract_z
_atom_site_U_iso_or_equiv
_atom_site_adp_type
_atom_site_occupancy
_atom_site_symmetry_multiplicity
_atom_site_calc_flag
_atom_site_refinement_flags
_atom_site_disorder_assembly
_atom_site_disorder_group
Sn Sn 0.508962(16) 0.762327(14) 0.593345(12) 0.02459(7) Uani 1 1 d . . .
Si1 Si 0.75951(7) 0.84660(6) 0.47953(5) 0.02505(15) Uani 1 1 d . . .
Si2 Si 0.41912(7) 0.66043(6) 0.81313(5) 0.02565(15) Uani 1 1 d . . .
N1 N 0.6418(2) 0.88957(18) 0.70061(15) 0.0256(4) Uani 1 1 d . . .
N2 N 0.7009(2) 0.83845(17) 0.57518(15) 0.0248(4) Uani 1 1 d . . .
N3 N 0.6351(2) 0.61344(18) 0.65494(16) 0.0253(4) Uani 1 1 d . . .
N4 N 0.5149(2) 0.67029(17) 0.74121(16) 0.0257(4) Uani 1 1 d . . .
C1 C 0.7267(2) 0.9037(2) 0.65545(17) 0.0232(5) Uani 1 1 d . . .
C2 C 0.8384(2) 0.9894(2) 0.69244(17) 0.0234(5) Uani 1 1 d . . .
C3 C 0.9677(3) 0.9553(2) 0.72351(18) 0.0270(5) Uani 1 1 d . . .
H3 H 0.9861 0.8761 0.7196 0.032 Uiso 1 1 calc R . .
C4 C 1.0704(3) 1.0352(2) 0.76009(19) 0.0304(6) Uani 1 1 d . . .
H4 H 1.1585 1.0098 0.7816 0.036 Uiso 1 1 calc R . .
C5 C 1.0479(3) 1.1518(2) 0.7661(2) 0.0321(6) Uani 1 1 d . . .
C6 C 0.9175(3) 1.1862(2) 0.7326(2) 0.0346(6) Uani 1 1 d . . .
H6 H 0.8993 1.2658 0.7343 0.041 Uiso 1 1 calc R . .
C7 C 0.8143(3) 1.1067(2) 0.6970(2) 0.0308(6) Uani 1 1 d . . .
H7 H 0.7262 1.132 0.6754 0.037 Uiso 1 1 calc R . .
C8 C 1.1601(3) 1.2382(3) 0.8087(3) 0.0483(8) Uani 1 1 d . . .
H8A H 1.1249 1.3156 0.8066 0.072 Uiso 0.5 1 calc PR . .
H8B H 1.216 1.2368 0.7694 0.072 Uiso 0.5 1 calc PR . .
H8C H 1.2124 1.2187 0.8776 0.072 Uiso 0.5 1 calc PR . .
H8D H 1.244 1.1984 0.8292 0.072 Uiso 0.5 1 calc PR . .
H8E H 1.1528 1.2773 0.8663 0.072 Uiso 0.5 1 calc PR . .
H8F H 1.1565 1.2953 0.7581 0.072 Uiso 0.5 1 calc PR . .
C9 C 0.6574(3) 0.9353(2) 0.79471(18) 0.0253(5) Uani 1 1 d . . .
C10 C 0.5544(3) 0.9937(2) 0.8059(2) 0.0306(6) Uani 1 1 d . . .
H10 H 0.4753 1.0041 0.75 0.037 Uiso 1 1 calc R . .
C11 C 0.5663(3) 1.0370(2) 0.8979(2) 0.0390(7) Uani 1 1 d . . .
H11 H 0.4952 1.0768 0.9048 0.047 Uiso 1 1 calc R . .
C12 C 0.6805(3) 1.0227(3) 0.9797(2) 0.0414(7) Uani 1 1 d . . .
H12 H 0.6884 1.0529 1.0427 0.05 Uiso 1 1 calc R . .
C13 C 0.7831(3) 0.9644(3) 0.9695(2) 0.0390(7) Uani 1 1 d . . .
H13 H 0.8619 0.9544 1.0257 0.047 Uiso 1 1 calc R . .
C14 C 0.7720(3) 0.9201(2) 0.8777(2) 0.0319(6) Uani 1 1 d . . .
H14 H 0.8428 0.8793 0.8715 0.038 Uiso 1 1 calc R . .
C15 C 0.9183(3) 0.7729(2) 0.5075(2) 0.0345(6) Uani 1 1 d . . .
H15C H 0.942 0.7741 0.4487 0.052 Uiso 1 1 calc R . .
H15B H 0.9092 0.6928 0.5258 0.052 Uiso 1 1 calc R . .
H15A H 0.9876 0.813 0.5628 0.052 Uiso 1 1 calc R . .
C16 C 0.7799(3) 0.9981(2) 0.4451(2) 0.0364(6) Uani 1 1 d . . .
H16C H 0.8496 1.0375 0.5005 0.055 Uiso 1 1 calc R . .
H16B H 0.697 1.0382 0.43 0.055 Uiso 1 1 calc R . .
H16A H 0.804 0.9985 0.3865 0.055 Uiso 1 1 calc R . .
C17 C 0.6283(3) 0.7688(3) 0.3749(2) 0.0422(7) Uani 1 1 d . . .
H17C H 0.5446 0.8078 0.3592 0.063 Uiso 1 1 calc R . .
H17B H 0.6189 0.6891 0.3942 0.063 Uiso 1 1 calc R . .
H17A H 0.6525 0.7686 0.3163 0.063 Uiso 1 1 calc R . .
C18 C 0.6068(2) 0.6012(2) 0.73643(19) 0.0245(5) Uani 1 1 d . . .
C19 C 0.6764(2) 0.5174(2) 0.81408(19) 0.0250(5) Uani 1 1 d . . .
C20 C 0.7540(3) 0.5556(2) 0.90940(19) 0.0287(6) Uani 1 1 d . . .
H20 H 0.7571 0.6353 0.9258 0.034 Uiso 1 1 calc R . .
C21 C 0.8264(3) 0.4795(2) 0.9803(2) 0.0326(6) Uani 1 1 d . . .
H21 H 0.8806 0.5078 1.0444 0.039 Uiso 1 1 calc R . .
C22 C 0.8216(3) 0.3614(2) 0.9596(2) 0.0322(6) Uani 1 1 d . . .
C23 C 0.7407(3) 0.3233(2) 0.8654(2) 0.0321(6) Uani 1 1 d . . .
H23 H 0.7331 0.243 0.8504 0.039 Uiso 1 1 calc R . .
C24 C 0.6708(3) 0.3995(2) 0.7929(2) 0.0294(6) Uani 1 1 d . . .
H24 H 0.6186 0.3714 0.7282 0.035 Uiso 1 1 calc R . .
C25 C 0.9038(3) 0.2786(3) 1.0359(3) 0.0480(8) Uani 1 1 d . . .
H25A H 0.9543 0.3208 1.0975 0.072 Uiso 0.5 1 calc PR . .
H25B H 0.9646 0.2406 1.0109 0.072 Uiso 0.5 1 calc PR . .
H25C H 0.8462 0.2203 1.0489 0.072 Uiso 0.5 1 calc PR . .
H25D H 0.8891 0.2003 1.0073 0.072 Uiso 0.5 1 calc PR . .
H25E H 0.8788 0.2806 1.094 0.072 Uiso 0.5 1 calc PR . .
H25F H 0.9972 0.3008 1.0559 0.072 Uiso 0.5 1 calc PR . .
C26 C 0.7445(3) 0.5638(2) 0.6416(2) 0.0264(5) Uani 1 1 d . . .
C27 C 0.8720(3) 0.5829(2) 0.7099(2) 0.0325(6) Uani 1 1 d . . .
H27 H 0.8868 0.63 0.767 0.039 Uiso 1 1 calc R . .
C28 C 0.9773(3) 0.5342(3) 0.6955(2) 0.0398(7) Uani 1 1 d . . .
H28 H 1.0638 0.5466 0.7436 0.048 Uiso 1 1 calc R . .
C29 C 0.9584(3) 0.4679(3) 0.6122(3) 0.0437(8) Uani 1 1 d . . .
H29 H 1.0313 0.4347 0.6024 0.052 Uiso 1 1 calc R . .
C30 C 0.8331(4) 0.4504(3) 0.5436(3) 0.0462(8) Uani 1 1 d . . .
H30 H 0.8196 0.4047 0.4859 0.055 Uiso 1 1 calc R . .
C31 C 0.7254(3) 0.4982(2) 0.5569(2) 0.0361(6) Uani 1 1 d . . .
H31 H 0.6393 0.4861 0.5083 0.043 Uiso 1 1 calc R . .
C32 C 0.2778(3) 0.7557(3) 0.7510(2) 0.0395(7) Uani 1 1 d . . .
H32C H 0.2306 0.7289 0.6824 0.059 Uiso 1 1 calc R . .
H32B H 0.3106 0.8351 0.751 0.059 Uiso 1 1 calc R . .
H32A H 0.2177 0.7533 0.7869 0.059 Uiso 1 1 calc R . .
C33 C 0.5053(3) 0.7131(3) 0.9438(2) 0.0405(7) Uani 1 1 d . . .
H33C H 0.5373 0.7927 0.9436 0.061 Uiso 1 1 calc R . .
H33B H 0.5801 0.6639 0.9778 0.061 Uiso 1 1 calc R . .
H33A H 0.4439 0.7104 0.9785 0.061 Uiso 1 1 calc R . .
C34 C 0.3584(3) 0.5089(2) 0.8141(3) 0.0415(7) Uani 1 1 d . . .
H34C H 0.2986 0.5061 0.8502 0.062 Uiso 1 1 calc R . .
H34B H 0.4334 0.4595 0.8468 0.062 Uiso 1 1 calc R . .
H34A H 0.3113 0.4815 0.7456 0.062 Uiso 1 1 calc R . .

loop_
_atom_site_aniso_label
_atom_site_aniso_U_11
_atom_site_aniso_U_22
_atom_site_aniso_U_33
_atom_site_aniso_U_23
_atom_site_aniso_U_13
_atom_site_aniso_U_12
Sn 0.02227(10) 0.02300(10) 0.02747(10) -0.00411(7) 0.00821(7) -0.00009(6)
Si1 0.0298(4) 0.0245(3) 0.0229(3) -0.0034(3) 0.0122(3) 0.0001(3)
Si2 0.0251(4) 0.0222(3) 0.0350(4) 0.0007(3) 0.0173(3) 0.0023(3)
N1 0.0278(11) 0.0246(11) 0.0266(11) -0.0050(8) 0.0131(9) -0.0058(9)
N2 0.0290(11) 0.0205(10) 0.0265(11) -0.0036(8) 0.0123(9) -0.0004(8)
N3 0.0247(11) 0.0227(11) 0.0328(11) 0.0000(9) 0.0158(9) 0.0015(8)
N4 0.0260(11) 0.0214(10) 0.0335(12) -0.0017(9) 0.0158(9) -0.0006(8)
C1 0.0280(13) 0.0200(12) 0.0226(12) 0.0008(9) 0.0105(10) 0.0022(10)
C2 0.0300(13) 0.0233(12) 0.0192(12) -0.0016(9) 0.0120(10) -0.0025(10)
C3 0.0321(14) 0.0264(13) 0.0229(12) -0.0032(10) 0.0109(11) 0.0009(11)
C4 0.0277(14) 0.0380(15) 0.0252(13) -0.0019(11) 0.0096(11) 0.0002(11)
C5 0.0354(15) 0.0352(15) 0.0289(14) -0.0047(11) 0.0164(12) -0.0107(12)
C6 0.0435(16) 0.0225(13) 0.0433(16) -0.0039(11) 0.0232(13) -0.0064(12)
C7 0.0309(14) 0.0249(13) 0.0393(15) -0.0020(11) 0.0164(12) 0.0006(11)
C8 0.0481(19) 0.0460(18) 0.0508(19) -0.0090(15) 0.0199(15) -0.0203(15)
C9 0.0332(14) 0.0208(12) 0.0253(12) -0.0034(10) 0.0152(11) -0.0048(10)
C10 0.0328(14) 0.0306(14) 0.0323(14) 0.0014(11) 0.0166(12) -0.0003(11)
C11 0.0487(18) 0.0342(15) 0.0441(17) -0.0086(13) 0.0290(15) -0.0003(13)
C12 0.060(2) 0.0400(17) 0.0308(15) -0.0124(12) 0.0260(15) -0.0124(14)
C13 0.0437(17) 0.0468(17) 0.0252(14) -0.0009(12) 0.0121(12) -0.0097(14)
C14 0.0351(15) 0.0323(14) 0.0315(14) -0.0006(11) 0.0163(12) -0.0014(11)
C15 0.0401(16) 0.0323(15) 0.0377(15) -0.0006(12) 0.0219(13) 0.0059(12)
C16 0.0501(18) 0.0317(15) 0.0344(15) 0.0054(12) 0.0235(13) 0.0044(13)
C17 0.0465(18) 0.0499(18) 0.0284(14) -0.0110(13) 0.0125(13) -0.0077(14)
C18 0.0228(12) 0.0188(12) 0.0340(14) -0.0056(10) 0.0134(11) -0.0046(9)
C19 0.0210(12) 0.0255(13) 0.0328(13) -0.0037(10) 0.0149(10) -0.0006(10)
C20 0.0300(14) 0.0250(13) 0.0342(14) -0.0054(11) 0.0157(11) -0.0008(10)
C21 0.0301(14) 0.0350(15) 0.0307(14) -0.0030(11) 0.0093(11) -0.0039(11)
C22 0.0289(14) 0.0306(14) 0.0397(15) 0.0049(12) 0.0159(12) 0.0014(11)
C23 0.0363(15) 0.0214(13) 0.0408(15) -0.0013(11) 0.0170(12) -0.0001(11)
C24 0.0306(14) 0.0249(13) 0.0328(14) -0.0053(11) 0.0121(11) -0.0026(11)
C25 0.0435(18) 0.0412(18) 0.0507(19) 0.0075(15) 0.0078(15) 0.0030(14)
C26 0.0296(13) 0.0188(12) 0.0354(14) -0.0005(10) 0.0174(11) 0.0017(10)
C27 0.0322(14) 0.0348(15) 0.0356(15) -0.0027(12) 0.0183(12) 0.0023(12)
C28 0.0311(15) 0.0450(17) 0.0487(18) 0.0089(14) 0.0205(13) 0.0064(13)
C29 0.0478(19) 0.0348(16) 0.065(2) 0.0070(15) 0.0395(17) 0.0141(14)
C30 0.066(2) 0.0316(16) 0.056(2) -0.0125(14) 0.0407(18) 0.0006(14)
C31 0.0395(16) 0.0311(15) 0.0420(16) -0.0100(12) 0.0208(13) -0.0054(12)
C32 0.0348(16) 0.0384(16) 0.0533(18) 0.0051(14) 0.0250(14) 0.0092(13)
C33 0.0442(17) 0.0464(18) 0.0385(16) -0.0020(13) 0.0240(14) 0.0030(14)
C34 0.0375(16) 0.0294(15) 0.067(2) 0.0080(14) 0.0301(15) 0.0009(12)

loop_
_atom_type_symbol
_atom_type_description
_atom_type_scat_dispersion_real
_atom_type_scat_dispersion_imag
_atom_type_scat_source
C C 0.0033 0.0016 'International Tables Vol C Tables 4.2.6.8 and 6.1.1.4'
H H 0.0000 0.0000 'International Tables Vol C Tables 4.2.6.8 and 6.1.1.4'
N N 0.0061 0.0033 'International Tables Vol C Tables 4.2.6.8 and 6.1.1.4'
Si Si 0.0817 0.0704 'International Tables Vol C Tables 4.2.6.8 and 6.1.1.4'
Sn Sn -0.6537 1.4246 'International Tables Vol C Tables 4.2.6.8 and 6.1.1.4'

loop_
_geom_angle_atom_site_label_1
_geom_angle_atom_site_label_2
_geom_angle_atom_site_label_3
_geom_angle
_geom_angle_site_symmetry_1
_geom_angle_site_symmetry_3
_geom_angle_publ_flag
N3 Sn N1 94.92(8) . . ?
N3 Sn N2 83.12(8) . . ?
N1 Sn N2 58.17(8) . . ?
N3 Sn N4 58.15(8) . . ?
N1 Sn N4 82.53(8) . . ?
N2 Sn N4 122.30(8) . . ?
N2 Si1 C16 112.27(12) . . ?
N2 Si1 C15 113.34(12) . . ?
C16 Si1 C15 108.44(14) . . ?
N2 Si1 C17 103.08(13) . . ?
C16 Si1 C17 110.51(15) . . ?
C15 Si1 C17 109.07(14) . . ?
N4 Si2 C32 104.73(12) . . ?
N4 Si2 C34 110.58(12) . . ?
C32 Si2 C34 110.07(14) . . ?
N4 Si2 C33 113.86(13) . . ?
C32 Si2 C33 108.24(14) . . ?
C34 Si2 C33 109.23(15) . . ?
C1 N1 C9 125.6(2) . . ?
C1 N1 Sn 96.91(15) . . ?
C9 N1 Sn 136.86(16) . . ?
C1 N2 Si1 131.01(18) . . ?
C1 N2 Sn 90.41(15) . . ?
Si1 N2 Sn 135.71(11) . . ?
C18 N3 C26 124.3(2) . . ?
C18 N3 Sn 97.17(15) . . ?
C26 N3 Sn 135.68(16) . . ?
C18 N4 Si2 129.77(18) . . ?
C18 N4 Sn 89.97(15) . . ?
Si2 N4 Sn 138.38(12) . . ?
N2 C1 N1 114.5(2) . . ?
N2 C1 C2 124.0(2) . . ?
N1 C1 C2 121.5(2) . . ?
C3 C2 C7 118.5(2) . . ?
C3 C2 C1 121.2(2) . . ?
C7 C2 C1 120.4(2) . . ?
C4 C3 C2 120.6(2) . . ?
C3 C4 C5 121.5(3) . . ?
C4 C5 C6 117.7(2) . . ?
C4 C5 C8 121.4(3) . . ?
C6 C5 C8 120.9(3) . . ?
C7 C6 C5 121.1(3) . . ?
C6 C7 C2 120.6(3) . . ?
C10 C9 C14 118.9(2) . . ?
C10 C9 N1 119.3(2) . . ?
C14 C9 N1 121.8(2) . . ?
C11 C10 C9 120.4(3) . . ?
C12 C11 C10 120.5(3) . . ?
C13 C12 C11 119.5(3) . . ?
C12 C13 C14 120.4(3) . . ?
C13 C14 C9 120.3(3) . . ?
N4 C18 N3 114.4(2) . . ?
N4 C18 C19 124.3(2) . . ?
N3 C18 C19 121.3(2) . . ?
C20 C19 C24 118.3(2) . . ?
C20 C19 C18 120.3(2) . . ?
C24 C19 C18 121.4(2) . . ?
C21 C20 C19 120.8(2) . . ?
C20 C21 C22 121.2(3) . . ?
C23 C22 C21 117.7(3) . . ?
C23 C22 C25 121.0(3) . . ?
C21 C22 C25 121.3(3) . . ?
C24 C23 C22 121.4(2) . . ?
C23 C24 C19 120.4(2) . . ?
C31 C26 C27 118.9(2) . . ?
C31 C26 N3 119.7(2) . . ?
C27 C26 N3 121.3(2) . . ?
C28 C27 C26 120.5(3) . . ?
C29 C28 C27 120.7(3) . . ?
C30 C29 C28 119.1(3) . . ?
C29 C30 C31 121.1(3) . . ?
C26 C31 C30 119.6(3) . . ?

loop_
_geom_bond_atom_site_label_1
_geom_bond_atom_site_label_2
_geom_bond_distance
_geom_bond_site_symmetry_2
_geom_bond_publ_flag
Sn N3 2.210(2) . ?
Sn N1 2.215(2) . ?
Sn N2 2.365(2) . ?
Sn N4 2.380(2) . ?
Si1 N2 1.736(2) . ?
Si1 C16 1.859(3) . ?
Si1 C15 1.860(3) . ?
Si1 C17 1.866(3) . ?
Si2 N4 1.736(2) . ?
Si2 C32 1.863(3) . ?
Si2 C34 1.866(3) . ?
Si2 C33 1.867(3) . ?
N1 C1 1.330(3) . ?
N1 C9 1.411(3) . ?
N2 C1 1.322(3) . ?
N3 C18 1.338(3) . ?
N3 C26 1.417(3) . ?
N4 C18 1.321(3) . ?
C1 C2 1.489(3) . ?
C2 C3 1.383(4) . ?
C2 C7 1.397(4) . ?
C3 C4 1.380(4) . ?
C4 C5 1.388(4) . ?
C5 C6 1.394(4) . ?
C5 C8 1.505(4) . ?
C6 C7 1.379(4) . ?
C9 C10 1.389(4) . ?
C9 C14 1.392(4) . ?
C10 C11 1.383(4) . ?
C11 C12 1.379(5) . ?
C12 C13 1.377(4) . ?
C13 C14 1.387(4) . ?
C18 C19 1.482(4) . ?
C19 C20 1.390(4) . ?
C19 C24 1.394(4) . ?
C20 C21 1.377(4) . ?
C21 C22 1.396(4) . ?
C22 C23 1.386(4) . ?
C22 C25 1.504(4) . ?
C23 C24 1.382(4) . ?
C26 C31 1.388(4) . ?
C26 C27 1.389(4) . ?
C27 C28 1.378(4) . ?
C28 C29 1.377(4) . ?
C29 C30 1.371(5) . ?
C30 C31 1.391(4) . ?
